data_2022048
loop_
_publ_author_name
'Jha, Kunal Kumar'
'Gruza, Barbara'
'Kumar, Prashant'
'Chodkiewicz, Michal Leszek'
'Dominiak, Paulina Maria'

_publ_section_title
;
 TAAM: a reliable and user friendly tool for hydrogen-atom location using
 routine X-ray diffraction data
;
_journal_issue 3
_journal_name_full 'Acta Crystallographica Section B Structural Science, Crystal Engineering and Materials'
_journal_paper_doi 10.1107/S2052520620002917
_journal_volume 76
_journal_year 2020
_chemical_formula_moiety 'C10 H10 N4 O2'
_chemical_formula_sum 'C10 H10 N4 O2'
_chemical_formula_weight 218.21
_space_group_crystal_system monoclinic
_space_group_IT_number 14
_space_group_name_Hall '-P 2ybc'
_space_group_name_H-M_alt 'P 1 21/c 1'
_symmetry_Int_Tables_number 14
_audit_creation_date 2019-09-27
_audit_creation_method
;
Olex2 1.2
(compiled 2018.05.29 svn.r3508 for OlexSys, GUI svn.r5506)
;
_cell_angle_alpha 90
_cell_angle_beta 97.320(2)
_cell_angle_gamma 90
_cell_formula_units_Z 8
_cell_length_a 11.0104(3)
_cell_length_b 10.0398(2)
_cell_length_c 18.6040(4)
_cell_measurement_temperature 10
_cell_volume 2039.77(8)
_computing_molecular_graphics 'Olex2 (Dolomanov et al., 2009)'
_computing_publication_material 'Olex2 (Dolomanov et al., 2009)'
_computing_structure_refinement 'olex2.refine (Bourhis et al., 2015)'
_diffrn_ambient_temperature 10
_diffrn_measured_fraction_theta_full 0.6693
_diffrn_measured_fraction_theta_max 0.6693
_diffrn_radiation_type MoK\a
_diffrn_radiation_wavelength 0.71073
_diffrn_reflns_av_R_equivalents 0.0000
_diffrn_reflns_av_unetI/netI 0.0445
_diffrn_reflns_limit_h_max 24
_diffrn_reflns_limit_h_min -24
_diffrn_reflns_limit_k_max 22
_diffrn_reflns_limit_k_min 0
_diffrn_reflns_limit_l_max 40
_diffrn_reflns_limit_l_min 0
_diffrn_reflns_number 15217
_diffrn_reflns_theta_full 51.4235
_diffrn_reflns_theta_max 51.42
_diffrn_reflns_theta_min 2.88
_exptl_absorpt_coefficient_mu 0.104
_exptl_crystal_density_diffrn 1.4211
_exptl_crystal_F_000 912.4216
_refine_diff_density_max 0.3073
_refine_diff_density_min -0.3126
_refine_diff_density_rms 0.0630
_refine_ls_d_res_high 0.4546
_refine_ls_d_res_low 7.0749
_refine_ls_goodness_of_fit_ref 1.0400
_refine_ls_hydrogen_treatment refall
_refine_ls_matrix_type full
_refine_ls_number_constraints 0
_refine_ls_number_parameters 469
_refine_ls_number_reflns 15217
_refine_ls_number_restraints 0
_refine_ls_restrained_S_all 1.0400
_refine_ls_R_factor_all 0.0336
_refine_ls_R_factor_gt 0.0335
_refine_ls_shift/su_max 0.0004
_refine_ls_shift/su_mean 0.0001
_refine_ls_structure_factor_coef Fsqd
_refine_ls_weighting_details 'w=1/[\s^2^(Fo^2^)+(0.0168P)^2^+0.0776P] where P=(Fo^2^+2Fc^2^)/3'
_refine_ls_weighting_scheme calc
_refine_ls_wR_factor_gt 0.0657
_refine_ls_wR_factor_ref 0.0658
_reflns_Friedel_coverage 0.0
_reflns_limit_h_max 24
_reflns_limit_h_min -24
_reflns_limit_k_max 22
_reflns_limit_k_min 0
_reflns_limit_l_max 40
_reflns_limit_l_min 0
_reflns_number_gt 15187
_reflns_number_total 15217
_reflns_threshold_expression I>=2u(I)
_cod_data_source_file 68_TAAM_ANIS_max.cif
_cod_data_source_block 68_TAAM_ANIS_max
_cod_depositor_comments
;

2022-12-20
Z value and formula fixed to values more according to usual
chemical conventions.                 miguel
;
_cod_original_formula_sum 'C20 H20 N8 O4'
_cod_original_formula_weight 436.43
_cod_original_formula_moiety '2(C10 H10 N4 O2)'
_cod_original_formula_units_Z 4
_cod_database_code 2022048
_olex2_refinement_description
;
;
_olex2_submission_special_instructions 'No special instructions were received'

loop_
_space_group_symop_id
_space_group_symop_operation_xyz
1 x,y,z
2 -x,y+1/2,-z+1/2
3 -x,-y,-z
4 x,-y-1/2,z-1/2

loop_
_atom_site_label
_atom_site_type_symbol
_atom_site_fract_x
_atom_site_fract_y
_atom_site_fract_z
_atom_site_U_iso_or_equiv
_atom_site_adp_type
_atom_site_occupancy
_atom_site_refinement_flags_posn
C1 C 0.79725(3) -0.02246(4) 0.448949(18) 0.00740(5) Uani 1.000000 .
C2 C 0.84950(4) -0.14446(4) 0.434381(19) 0.00930(5) Uani 1.000000 .
C3 C 0.89402(4) -0.22942(4) 0.49065(2) 0.01006(5) Uani 1.000000 .
C4 C 0.88437(4) -0.19043(4) 0.561818(19) 0.00915(5) Uani 1.000000 .
C5 C 0.83391(4) -0.06829(4) 0.576672(19) 0.00891(5) Uani 1.000000 .
C6 C 0.78919(3) 0.01967(4) 0.520335(18) 0.00757(5) Uani 1.000000 .
C7 C 0.62564(3) 0.07074(4) 0.361980(18) 0.00730(5) Uani 1.000000 .
C8 C 0.72556(3) 0.18714(4) 0.294602(18) 0.00732(5) Uani 1.000000 .
C9 C 0.81308(3) 0.13471(4) 0.345861(18) 0.00774(5) Uani 1.000000 .
C71 C 0.52837(4) -0.00242(4) 0.39343(2) 0.01042(5) Uani 1.000000 .
N1 N 0.74785(3) 0.06021(3) 0.389180(15) 0.00694(4) Uani 1.000000 .
N2 N 0.60974(3) 0.14833(3) 0.304443(16) 0.00745(4) Uani 1.000000 .
N6 N 0.73436(3) 0.13769(3) 0.535029(18) 0.01056(5) Uani 1.000000 .
N8 N 0.74791(3) 0.26966(3) 0.235322(16) 0.00788(4) Uani 1.000000 .
O82 O 0.85443(3) 0.30095(3) 0.230410(16) 0.01130(5) Uani 1.000000 .
O81 O 0.65992(3) 0.30425(3) 0.191871(16) 0.01197(5) Uani 1.000000 .
C1A C 0.33130(3) 0.44376(3) 0.348260(18) 0.00704(5) Uani 1.000000 .
C2A C 0.26039(3) 0.52963(4) 0.384570(19) 0.00842(5) Uani 1.000000 .
C3A C 0.13510(3) 0.53892(4) 0.36330(2) 0.00917(5) Uani 1.000000 .
C4A C 0.08223(3) 0.45944(4) 0.306009(19) 0.00880(5) Uani 1.000000 .
C5A C 0.15260(3) 0.37179(4) 0.271035(18) 0.00823(5) Uani 1.000000 .
C6A C 0.28024(3) 0.36265(3) 0.290701(18) 0.00724(5) Uani 1.000000 .
C7A C 0.51016(3) 0.36492(3) 0.433671(18) 0.00731(5) Uani 1.000000 .
C8A C 0.65690(3) 0.45126(3) 0.386112(18) 0.00722(5) Uani 1.000000 .
C9A C 0.55344(3) 0.49000(4) 0.341721(19) 0.00772(5) Uani 1.000000 .
C71A C 0.43587(4) 0.29450(4) 0.48301(2) 0.01007(5) Uani 1.000000 .
N1A N 0.45976(3) 0.43356(3) 0.373042(15) 0.00687(4) Uani 1.000000 .
N2A N 0.63065(3) 0.37397(3) 0.442452(16) 0.00760(4) Uani 1.000000 .
N6A N 0.35119(3) 0.28087(4) 0.253631(19) 0.01047(5) Uani 1.000000 .
N81 N 0.78073(3) 0.48621(3) 0.379101(16) 0.00763(4) Uani 1.000000 .
O81A O 0.86275(3) 0.43948(3) 0.422108(16) 0.01099(5) Uani 1.000000 .
O82A O 0.79796(3) 0.56303(3) 0.329320(16) 0.01097(5) Uani 1.000000 .
H5 H 0.8279(8) -0.0395(8) 0.6314(5) 0.026(2) Uani 1.000000 .
H4 H 0.9148(8) -0.2565(9) 0.6058(4) 0.0228(19) Uani 1.000000 .
H3 H 0.9338(8) -0.3236(8) 0.4801(5) 0.025(2) Uani 1.000000 .
H2 H 0.8518(8) -0.1711(8) 0.3789(5) 0.026(2) Uani 1.000000 .
H5A H 0.1081(8) 0.3072(9) 0.2290(4) 0.023(2) Uani 1.000000 .
H4A H -0.0138(8) 0.4628(8) 0.2892(4) 0.023(2) Uani 1.000000 .
H3A H 0.0804(8) 0.6051(9) 0.3919(5) 0.029(2) Uani 1.000000 .
H2A H 0.3038(8) 0.5876(8) 0.4303(5) 0.025(2) Uani 1.000000 .
H9 H 0.9082(9) 0.1426(8) 0.3543(4) 0.026(2) Uani 1.000000 .
H71a H 0.5346(8) -0.1059(9) 0.3808(5) 0.030(2) Uani 1.000000 .
H71b H 0.5365(9) 0.0099(10) 0.4512(5) 0.036(2) Uani 1.000000 .
H71c H 0.4413(9) 0.0339(10) 0.3708(5) 0.036(2) Uani 1.000000 .
H6a H 0.7265(9) 0.2096(9) 0.4986(5) 0.030(2) Uani 1.000000 .
H6b H 0.7413(8) 0.1627(8) 0.5857(5) 0.026(2) Uani 1.000000 .
H9A H 0.5375(8) 0.5500(9) 0.2944(5) 0.029(2) Uani 1.000000 .
H71d H 0.3832(9) 0.3638(11) 0.5088(5) 0.040(3) Uani 1.000000 .
H71e H 0.3730(9) 0.2268(10) 0.4549(5) 0.035(2) Uani 1.000000 .
H71f H 0.4973(9) 0.2423(11) 0.5218(5) 0.041(3) Uani 1.000000 .
H6Aa H 0.4359(8) 0.2583(8) 0.2743(5) 0.027(2) Uani 1.000000 .
H6Ab H 0.3081(8) 0.2080(9) 0.2254(5) 0.028(2) Uani 1.000000 .

loop_
_atom_site_aniso_label
_atom_site_aniso_U_11
_atom_site_aniso_U_22
_atom_site_aniso_U_33
_atom_site_aniso_U_12
_atom_site_aniso_U_13
_atom_site_aniso_U_23
C1 0.00872(12) 0.00754(12) 0.00588(10) 0.00124(9) 0.00068(9) 0.00059(8)
C2 0.01159(14) 0.00869(12) 0.00767(11) 0.00239(10) 0.00137(10) -0.00002(9)
C3 0.01222(14) 0.00825(12) 0.00960(12) 0.00244(10) 0.00098(10) 0.00084(10)
C4 0.01016(13) 0.00856(12) 0.00845(11) 0.00088(10) 0.00006(10) 0.00167(9)
C5 0.01099(13) 0.00889(12) 0.00663(10) 0.00130(10) 0.00028(9) 0.00107(9)
C6 0.00870(12) 0.00781(12) 0.00616(10) 0.00064(9) 0.00075(9) 0.00038(8)
C7 0.00713(12) 0.00816(12) 0.00663(10) -0.00028(9) 0.00095(9) 0.00086(8)
C8 0.00738(12) 0.00821(12) 0.00642(10) -0.00004(9) 0.00105(9) 0.00131(8)
C9 0.00700(12) 0.00889(12) 0.00725(10) -0.00025(9) 0.00063(9) 0.00095(9)
C71 0.00886(13) 0.01254(14) 0.01008(12) -0.00185(11) 0.00212(10) 0.00195(10)
N1 0.00700(10) 0.00761(10) 0.00614(9) 0.00032(8) 0.00058(7) 0.00084(7)
N2 0.00693(11) 0.00853(11) 0.00675(9) 0.00040(8) 0.00031(8) 0.00109(8)
N6 0.01487(14) 0.00889(12) 0.00795(10) 0.00310(10) 0.00158(9) -0.00042(9)
N8 0.00918(11) 0.00773(10) 0.00683(9) -0.00003(8) 0.00145(8) 0.00100(8)
O82 0.01099(11) 0.01241(11) 0.01076(10) -0.00287(9) 0.00235(8) 0.00207(8)
O81 0.01158(12) 0.01455(12) 0.00969(10) 0.00167(9) 0.00099(8) 0.00499(8)
C1A 0.00590(11) 0.00783(11) 0.00729(10) 0.00022(9) 0.00041(8) -0.00096(8)
C2A 0.00776(12) 0.00881(12) 0.00864(11) 0.00069(9) 0.00081(9) -0.00160(9)
C3A 0.00749(12) 0.01003(13) 0.01007(12) 0.00114(10) 0.00144(10) -0.00155(10)
C4A 0.00646(12) 0.01056(13) 0.00937(11) 0.00053(10) 0.00092(9) -0.00041(9)
C5A 0.00645(12) 0.01004(13) 0.00804(11) 0.00011(9) 0.00035(9) -0.00098(9)
C6A 0.00665(12) 0.00792(12) 0.00711(10) 0.00008(9) 0.00074(9) -0.00074(9)
C7A 0.00688(12) 0.00762(12) 0.00735(10) -0.00024(9) 0.00060(9) 0.00101(9)
C8A 0.00618(11) 0.00805(12) 0.00734(10) -0.00023(9) 0.00050(9) 0.00069(9)
C9A 0.00676(12) 0.00881(12) 0.00753(10) 0.00001(9) 0.00062(9) 0.00131(9)
C71A 0.00987(13) 0.01060(13) 0.01003(12) -0.00099(10) 0.00235(10) 0.00256(10)
N1A 0.00610(10) 0.00745(10) 0.00691(9) -0.00008(8) 0.00029(8) 0.00039(7)
N2A 0.00688(11) 0.00811(10) 0.00761(9) 0.00015(8) 0.00010(8) 0.00105(8)
N6A 0.00853(12) 0.01143(12) 0.01135(11) 0.00120(9) 0.00097(9) -0.00391(9)
N81 0.00637(10) 0.00798(10) 0.00851(10) 0.00002(8) 0.00090(8) 0.00029(8)
O81A 0.00715(10) 0.01323(11) 0.01212(10) 0.00014(8) -0.00055(8) 0.00269(8)
O82A 0.00791(10) 0.01262(11) 0.01268(10) 0.00045(8) 0.00245(8) 0.00428(8)
H5 0.033(5) 0.029(5) 0.014(5) 0.015(4) -0.001(4) 0.002(4)
H4 0.023(5) 0.026(5) 0.019(5) -0.001(4) -0.001(4) 0.001(4)
H3 0.025(5) 0.020(5) 0.030(5) 0.009(4) 0.004(4) -0.003(4)
H2 0.031(5) 0.025(5) 0.021(5) 0.012(4) 0.002(4) -0.006(4)
H5A 0.020(5) 0.029(5) 0.021(5) -0.013(4) 0.005(4) -0.008(4)
H4A 0.022(5) 0.022(5) 0.028(5) -0.002(4) 0.009(4) -0.003(4)
H3A 0.023(5) 0.038(6) 0.029(5) -0.003(4) 0.013(4) -0.019(4)
H2A 0.035(6) 0.021(5) 0.020(5) 0.010(4) 0.006(4) -0.003(4)
H9 0.030(6) 0.024(5) 0.025(5) 0.001(4) 0.003(4) 0.001(4)
H71a 0.033(6) 0.017(5) 0.042(6) -0.005(4) 0.014(4) 0.001(4)
H71b 0.037(6) 0.050(6) 0.022(5) -0.007(5) 0.011(4) 0.001(5)
H71c 0.024(6) 0.043(6) 0.039(6) -0.001(5) 0.005(5) 0.014(5)
H6a 0.048(6) 0.020(5) 0.023(5) 0.007(4) 0.013(4) 0.005(4)
H6b 0.036(5) 0.026(5) 0.017(4) 0.007(4) 0.005(4) -0.001(4)
H9A 0.032(6) 0.034(6) 0.022(5) 0.003(4) 0.003(4) 0.011(4)
H71d 0.042(7) 0.045(7) 0.037(6) 0.004(5) 0.021(5) -0.001(5)
H71e 0.037(6) 0.036(6) 0.033(5) -0.019(5) 0.006(5) 0.005(5)
H71f 0.026(6) 0.058(7) 0.038(6) 0.009(5) -0.001(5) 0.025(5)
H6Aa 0.022(5) 0.019(4) 0.040(5) 0.007(4) 0.003(4) -0.001(4)
H6Ab 0.019(5) 0.031(5) 0.033(5) -0.007(4) 0.006(4) -0.015(4)

loop_
_atom_type_symbol
_atom_type_description
_atom_type_scat_dispersion_real
_atom_type_scat_dispersion_imag
_atom_type_scat_source
_atom_type_scat_dispersion_source
C C 0.00347 0.00161 'Clementi & Roetti, C., At. Data Nucl. Data Tables 1974, 14, (177-478); Clementi & Raimondi, J. Chem. Phys., 1963, 38, (2686-2689)' 'Henke, Gullikson and Davis, At. Data and Nucl. Data Tables, 1993, 54, 2'
H H 0.00000 0.00000 'Clementi & Roetti, C., At. Data Nucl. Data Tables 1974, 14, (177-478); Clementi & Raimondi, J. Chem. Phys., 1963, 38, (2686-2689)' 'Henke, Gullikson and Davis, At. Data and Nucl. Data Tables, 1993, 54, 2'
N N 0.00653 0.00323 'Clementi & Roetti, C., At. Data Nucl. Data Tables 1974, 14, (177-478); Clementi & Raimondi, J. Chem. Phys., 1963, 38, (2686-2689)' 'Henke, Gullikson and Davis, At. Data and Nucl. Data Tables, 1993, 54, 2'
O O 0.01158 0.00611 'Clementi & Roetti, C., At. Data Nucl. Data Tables 1974, 14, (177-478); Clementi & Raimondi, J. Chem. Phys., 1963, 38, (2686-2689)' 'Henke, Gullikson and Davis, At. Data and Nucl. Data Tables, 1993, 54, 2'

loop_
_geom_angle_atom_site_label_1
_geom_angle_atom_site_label_2
_geom_angle_atom_site_label_3
_geom_angle
_geom_angle_site_symmetry_1
_geom_angle_site_symmetry_3
_geom_angle_publ_flag
C6 C1 C2 121.64(3) . . ?
N1 C1 C2 118.79(3) . . ?
N1 C1 C6 119.55(3) . . ?
C3 C2 C1 120.48(3) . . ?
H2 C2 C1 117.9(4) . . ?
H2 C2 C3 121.6(4) . . ?
C4 C3 C2 118.65(3) . . ?
H3 C3 C2 121.1(4) . . ?
H3 C3 C4 120.2(4) . . ?
C5 C4 C3 121.10(3) . . ?
H4 C4 C3 119.7(4) . . ?
H4 C4 C5 119.2(4) . . ?
C6 C5 C4 121.05(3) . . ?
H5 C5 C4 120.3(4) . . ?
H5 C5 C6 118.7(4) . . ?
C5 C6 C1 117.07(3) . . ?
N6 C6 C1 121.97(3) . . ?
N6 C6 C5 120.87(3) . . ?
N1 C7 C71 122.56(3) . . ?
N2 C7 C71 125.94(3) . . ?
N2 C7 N1 111.45(3) . . ?
N2 C8 C9 112.46(3) . . ?
N8 C8 C9 125.85(3) . . ?
N8 C8 N2 121.66(3) . . ?
N1 C9 C8 104.14(3) . . ?
H9 C9 C8 132.8(5) . . ?
H9 C9 N1 123.1(5) . . ?
H71a C71 C7 109.0(5) . . ?
H71b C71 C7 111.5(5) . . ?
H71b C71 H71a 109.4(7) . . ?
H71c C71 C7 109.6(5) . . ?
H71c C71 H71a 109.1(7) . . ?
H71c C71 H71b 108.2(7) . . ?
C7 N1 C1 125.66(3) . . ?
C9 N1 C1 126.58(3) . . ?
C9 N1 C7 107.61(3) . . ?
C8 N2 C7 104.33(3) . . ?
H6a N6 C6 119.8(5) . . ?
H6b N6 C6 115.8(5) . . ?
H6b N6 H6a 117.9(7) . . ?
O82 N8 C8 117.81(3) . . ?
O81 N8 C8 118.25(3) . . ?
O81 N8 O82 123.93(3) . . ?
C6A C1A C2A 122.25(3) . . ?
N1A C1A C2A 118.59(3) . . ?
N1A C1A C6A 119.09(3) . . ?
C3A C2A C1A 120.05(3) . . ?
H2A C2A C1A 119.5(5) . . ?
H2A C2A C3A 120.5(5) . . ?
C4A C3A C2A 118.75(3) . . ?
H3A C3A C2A 119.8(5) . . ?
H3A C3A C4A 121.4(5) . . ?
C5A C4A C3A 121.08(3) . . ?
H4A C4A C3A 120.5(4) . . ?
H4A C4A C5A 118.4(4) . . ?
C6A C5A C4A 121.15(3) . . ?
H5A C5A C4A 119.3(5) . . ?
H5A C5A C6A 119.5(5) . . ?
C5A C6A C1A 116.69(3) . . ?
N6A C6A C1A 122.00(3) . . ?
N6A C6A C5A 121.28(3) . . ?
N1A C7A C71A 123.28(3) . . ?
N2A C7A C71A 125.53(3) . . ?
N2A C7A N1A 111.17(3) . . ?
N2A C8A C9A 112.45(3) . . ?
N81 C8A C9A 127.04(3) . . ?
N81 C8A N2A 120.50(3) . . ?
N1A C9A C8A 103.80(3) . . ?
H9A C9A C8A 134.0(5) . . ?
H9A C9A N1A 122.2(5) . . ?
H71d C71A C7A 110.1(5) . . ?
H71e C71A C7A 112.2(5) . . ?
H71e C71A H71d 106.5(8) . . ?
H71f C71A C7A 107.6(5) . . ?
H71f C71A H71d 110.8(8) . . ?
H71f C71A H71e 109.7(8) . . ?
C7A N1A C1A 125.25(3) . . ?
C9A N1A C1A 126.77(3) . . ?
C9A N1A C7A 107.98(3) . . ?
C8A N2A C7A 104.61(3) . . ?
H6Aa N6A C6A 120.6(5) . . ?
H6Ab N6A C6A 116.3(5) . . ?
H6Ab N6A H6Aa 113.7(7) . . ?
O81A N81 C8A 118.69(3) . . ?
O82A N81 C8A 117.38(3) . . ?
O82A N81 O81A 123.93(3) . . ?

loop_
_geom_bond_atom_site_label_1
_geom_bond_atom_site_label_2
_geom_bond_distance
_geom_bond_site_symmetry_2
_geom_bond_publ_flag
C1 C2 1.3944(5) . ?
C1 C6 1.4074(5) . ?
C1 N1 1.4378(4) . ?
C2 C3 1.3902(5) . ?
C2 H2 1.071(8) . ?
C3 C4 1.3977(5) . ?
C3 H3 1.070(8) . ?
C4 C5 1.3885(5) . ?
C4 H4 1.073(8) . ?
C5 C6 1.4104(5) . ?
C5 H5 1.068(9) . ?
C6 N6 1.3730(5) . ?
C7 C71 1.4793(5) . ?
C7 N1 1.3800(5) . ?
C7 N2 1.3174(4) . ?
C8 C9 1.3714(5) . ?
C8 N2 1.3679(5) . ?
C8 N8 1.4256(5) . ?
C9 N1 1.3683(5) . ?
C9 H9 1.042(10) . ?
C71 H71a 1.069(9) . ?
C71 H71b 1.075(9) . ?
C71 H71c 1.062(10) . ?
N6 H6a 0.987(9) . ?
N6 H6b 0.969(8) . ?
N8 O82 1.2288(4) . ?
N8 O81 1.2300(4) . ?
C1A C2A 1.3940(5) . ?
C1A C6A 1.4044(5) . ?
C1A N1A 1.4344(5) . ?
C2A C3A 1.3890(5) . ?
C2A H2A 1.090(9) . ?
C3A C4A 1.3977(5) . ?
C3A H3A 1.080(9) . ?
C4A C5A 1.3880(5) . ?
C4A H4A 1.064(9) . ?
C5A C6A 1.4094(5) . ?
C5A H5A 1.084(8) . ?
C6A N6A 1.3774(5) . ?
C7A C71A 1.4842(5) . ?
C7A N1A 1.3768(4) . ?
C7A N2A 1.3189(5) . ?
C8A C9A 1.3753(5) . ?
C8A N2A 1.3644(5) . ?
C8A N81 1.4298(5) . ?
C9A N1A 1.3703(5) . ?
C9A H9A 1.063(9) . ?
C71A H71d 1.059(10) . ?
C71A H71e 1.060(10) . ?
C71A H71f 1.062(9) . ?
N6A H6Aa 0.989(9) . ?
N6A H6Ab 0.986(9) . ?
N81 O81A 1.2214(4) . ?
N81 O82A 1.2383(4) . ?
